data_4508900
loop_
_publ_author_name
'Asensio, Gregorio'
'Medio-Simon, Mercedes'
'Alem\'an, Pedro'
'de Arellano, Carmen Ram\'irez'

_publ_section_title
;
 The Role of Organic Fluorine in the Supramolecular Assembly of
 Halogenated \b-Hydroxysulphoxides Diastereomers
;
_journal_issue 12
_journal_name_full 'Crystal Growth &amp; Design'
_journal_page_first 2769
_journal_paper_doi 10.1021/cg060465m
_journal_volume 6
_journal_year 2006
_chemical_absolute_configuration ad
_chemical_formula_sum 'C12 H18 O2 S'
_chemical_formula_weight 226.32
_chemical_name_systematic
; 
 ? 
;
_space_group_IT_number 5
_symmetry_cell_setting monoclinic
_symmetry_space_group_name_Hall 'C 2y'
_symmetry_space_group_name_H-M 'C 1 2 1'
_atom_sites_solution_hydrogens geom
_atom_sites_solution_primary direct
_atom_sites_solution_secondary difmap
_audit_creation_method SHELXL-97
_cell_angle_alpha 90.00
_cell_angle_beta 114.92(3)
_cell_angle_gamma 90.00
_cell_formula_units_Z 4
_cell_length_a 23.226(5)
_cell_length_b 6.0154(12)
_cell_length_c 9.885(2)
_cell_measurement_reflns_used 2990
_cell_measurement_temperature 173(2)
_cell_measurement_theta_max 30.034
_cell_measurement_theta_min 0.998
_cell_volume 1252.5(5)
_computing_cell_refinement 'HKL Scalepack (Otwinowski & Minor 1997)'
_computing_data_collection 'Collect (Nonius BV, 1997-2000)'
_computing_data_reduction 'HKL Scalepack (Otwinowski & Minor 1997)'
_computing_molecular_graphics 'SHELXTL v6.14 (Bruker AXS, 2000-2003)'
_computing_publication_material 'SHELXL-97 (Sheldrick, 1997)'
_computing_structure_refinement 'SHELXL-97 (Sheldrick, 1997)'
_computing_structure_solution 'SHELXS-97 (Sheldrick, 1990)'
_diffrn_ambient_temperature 173(2)
_diffrn_detector_area_resol_mean 9
_diffrn_measured_fraction_theta_full 0.986
_diffrn_measured_fraction_theta_max 0.986
_diffrn_measurement_device_type KappaCCD
_diffrn_measurement_method \w-scans
_diffrn_radiation_monochromator graphite
_diffrn_radiation_source 'fine-focus sealed tube'
_diffrn_radiation_type MoK\a
_diffrn_radiation_wavelength 0.71073
_diffrn_reflns_av_R_equivalents 0.0387
_diffrn_reflns_av_sigmaI/netI 0.0520
_diffrn_reflns_limit_h_max 32
_diffrn_reflns_limit_h_min -31
_diffrn_reflns_limit_k_max 8
_diffrn_reflns_limit_k_min -8
_diffrn_reflns_limit_l_max 13
_diffrn_reflns_limit_l_min -13
_diffrn_reflns_number 6149
_diffrn_reflns_theta_full 30.02
_diffrn_reflns_theta_max 30.02
_diffrn_reflns_theta_min 5.25
_exptl_absorpt_coefficient_mu 0.238
_exptl_absorpt_correction_type none
_exptl_crystal_colour colourless
_exptl_crystal_density_diffrn 1.200
_exptl_crystal_density_method 'not measured'
_exptl_crystal_description prism
_exptl_crystal_F_000 488
_exptl_crystal_size_max 0.55
_exptl_crystal_size_mid 0.40
_exptl_crystal_size_min 0.30
_refine_diff_density_max 0.477
_refine_diff_density_min -0.263
_refine_diff_density_rms 0.051
_refine_ls_abs_structure_details 'Flack H D (1983), Acta Cryst. A39, 876-881'
_refine_ls_abs_structure_Flack 0.15(10)
_refine_ls_extinction_method none
_refine_ls_goodness_of_fit_ref 1.055
_refine_ls_hydrogen_treatment constr
_refine_ls_matrix_type full
_refine_ls_number_parameters 140
_refine_ls_number_reflns 3537
_refine_ls_number_restraints 105
_refine_ls_restrained_S_all 1.040
_refine_ls_R_factor_all 0.0690
_refine_ls_R_factor_gt 0.0527
_refine_ls_shift/su_max 0.001
_refine_ls_shift/su_mean 0.000
_refine_ls_structure_factor_coef Fsqd
_refine_ls_weighting_details 'calc w=1/[\s^2^(Fo^2^)+(0.0780P)^2^+0.4712P] where P=(Fo^2^+2Fc^2^)/3'
_refine_ls_weighting_scheme calc
_refine_ls_wR_factor_gt 0.1350
_refine_ls_wR_factor_ref 0.1461
_reflns_number_gt 2929
_reflns_number_total 3537
_reflns_threshold_expression >2sigma(I)
_cod_data_source_file cg060465msup1.cif
_cod_data_source_block mms07_6b
_cod_original_sg_symbol_H-M C2
_cod_database_code 4508900

loop_
_symmetry_equiv_pos_as_xyz
'x, y, z'
'-x, y, -z'
'x+1/2, y+1/2, z'
'-x+1/2, y+1/2, -z'

loop_
_atom_site_label
_atom_site_type_symbol
_atom_site_fract_x
_atom_site_fract_y
_atom_site_fract_z
_atom_site_U_iso_or_equiv
_atom_site_adp_type
_atom_site_occupancy
_atom_site_symmetry_multiplicity
_atom_site_calc_flag
_atom_site_refinement_flags
S1 S 0.76326(3) 0.79718(11) 0.21068(6) 0.04222(16) Uani 1 1 d U
O1 O 0.71578(9) 0.6189(4) 0.1257(2) 0.0561(5) Uani 1 1 d U
O2 O 0.85646(9) 1.1581(3) 0.1773(2) 0.0482(4) Uani 1 1 d U
H2 H 0.8357 1.1602 0.0843 0.058 Uiso 1 1 calc R
C1 C 0.82636(12) 0.7695(5) 0.1510(2) 0.0432(5) Uani 1 1 d U
H1B H 0.8444 0.6179 0.1752 0.052 Uiso 1 1 calc R
H1A H 0.8086 0.7878 0.0413 0.052 Uiso 1 1 calc R
C2 C 0.87914(12) 0.9387(5) 0.2241(3) 0.0426(5) Uani 1 1 d U
H2A H 0.8927 0.9303 0.3343 0.051 Uiso 1 1 calc R
C3 C 0.93696(16) 0.8794(5) 0.1934(4) 0.0591(7) Uani 1 1 d U
H3 H 0.9224 0.8687 0.0829 0.071 Uiso 1 1 calc R
C4 C 0.9863(2) 1.0563(9) 0.2501(7) 0.114(2) Uani 1 1 d U
H4A H 1.0036 1.0623 0.3591 0.137 Uiso 1 1 calc R
H4B H 0.9673 1.2001 0.2083 0.137 Uiso 1 1 calc R
H4C H 1.0206 1.0227 0.2201 0.137 Uiso 1 1 calc R
C5 C 0.9646(2) 0.6573(9) 0.2606(6) 0.0947(14) Uani 1 1 d U
H5A H 0.9982 0.6161 0.2299 0.114 Uiso 1 1 calc R
H5B H 0.9311 0.5441 0.2260 0.114 Uiso 1 1 calc R
H5C H 0.9824 0.6675 0.3697 0.114 Uiso 1 1 calc R
C11 C 0.80426(11) 0.6959(4) 0.3972(2) 0.0378(5) Uani 1 1 d U
C12 C 0.83189(12) 0.4873(4) 0.4265(3) 0.0411(5) Uani 1 1 d U
H12 H 0.8306 0.3941 0.3477 0.049 Uiso 1 1 calc R
C13 C 0.86149(11) 0.4174(4) 0.5736(3) 0.0441(5) Uani 1 1 d U
H13 H 0.8809 0.2749 0.5951 0.053 Uiso 1 1 calc R
C14 C 0.86356(12) 0.5509(5) 0.6905(3) 0.0447(5) Uani 1 1 d U
C15 C 0.83466(12) 0.7577(5) 0.6576(3) 0.0476(6) Uani 1 1 d U
H15 H 0.8353 0.8502 0.7360 0.057 Uiso 1 1 calc R
C16 C 0.80499(11) 0.8306(4) 0.5120(3) 0.0427(5) Uani 1 1 d U
H16 H 0.7851 0.9724 0.4904 0.051 Uiso 1 1 calc R
C7 C 0.89676(15) 0.4688(7) 0.8494(3) 0.0629(8) Uani 1 1 d U
H7A H 0.9380 0.5429 0.8988 0.076 Uiso 1 1 calc R
H7B H 0.9031 0.3078 0.8493 0.076 Uiso 1 1 calc R
H7C H 0.8707 0.5027 0.9030 0.076 Uiso 1 1 calc R

loop_
_atom_site_aniso_label
_atom_site_aniso_U_11
_atom_site_aniso_U_22
_atom_site_aniso_U_33
_atom_site_aniso_U_23
_atom_site_aniso_U_13
_atom_site_aniso_U_12
S1 0.0418(3) 0.0420(3) 0.0415(3) 0.0006(3) 0.0162(2) -0.0022(3)
O1 0.0512(10) 0.0599(12) 0.0469(10) 0.0008(9) 0.0107(8) -0.0123(9)
O2 0.0561(10) 0.0404(9) 0.0471(9) -0.0070(8) 0.0207(8) -0.0030(8)
C1 0.0558(13) 0.0423(14) 0.0364(9) -0.0034(10) 0.0242(9) -0.0042(11)
C2 0.0453(12) 0.0486(14) 0.0380(11) -0.0026(9) 0.0213(10) -0.0045(10)
C3 0.0575(16) 0.0591(17) 0.0725(19) -0.0021(14) 0.0389(15) 0.0002(13)
C4 0.076(3) 0.096(3) 0.194(6) -0.040(3) 0.080(3) -0.030(2)
C5 0.070(2) 0.089(3) 0.133(4) 0.023(3) 0.050(3) 0.028(2)
C11 0.0384(10) 0.0412(11) 0.0379(10) -0.0041(9) 0.0200(9) -0.0040(9)
C12 0.0470(13) 0.0392(12) 0.0426(11) -0.0067(9) 0.0242(10) 0.0001(9)
C13 0.0441(12) 0.0429(13) 0.0474(12) -0.0003(10) 0.0215(10) 0.0022(10)
C14 0.0388(12) 0.0583(15) 0.0384(11) -0.0033(10) 0.0178(10) -0.0049(10)
C15 0.0442(12) 0.0612(18) 0.0404(11) -0.0137(11) 0.0207(9) -0.0042(11)
C16 0.0406(11) 0.0427(15) 0.0476(11) -0.0089(10) 0.0215(9) -0.0007(9)
C7 0.0586(17) 0.086(2) 0.0443(13) 0.0027(15) 0.0215(13) 0.0009(15)

loop_
_atom_type_symbol
_atom_type_description
_atom_type_scat_dispersion_real
_atom_type_scat_dispersion_imag
_atom_type_scat_source
C C 0.0033 0.0016 'International Tables Vol C Tables 4.2.6.8 and 6.1.1.4'
H H 0.0000 0.0000 'International Tables Vol C Tables 4.2.6.8 and 6.1.1.4'
O O 0.0106 0.0060 'International Tables Vol C Tables 4.2.6.8 and 6.1.1.4'
S S 0.1246 0.1234 'International Tables Vol C Tables 4.2.6.8 and 6.1.1.4'

loop_
_geom_angle_atom_site_label_1
_geom_angle_atom_site_label_2
_geom_angle_atom_site_label_3
_geom_angle
O1 S1 C11 106.14(11)
O1 S1 C1 104.78(12)
C11 S1 C1 98.77(11)
C2 C1 S1 112.69(16)
O2 C2 C1 110.6(2)
O2 C2 C3 112.7(2)
C1 C2 C3 110.3(2)
C4 C3 C5 110.4(4)
C4 C3 C2 111.0(3)
C5 C3 C2 111.3(3)
C12 C11 C16 120.9(2)
C12 C11 S1 121.59(17)
C16 C11 S1 117.48(19)
C11 C12 C13 118.4(2)
C12 C13 C14 121.7(2)
C15 C14 C13 118.6(2)
C15 C14 C7 121.5(3)
C13 C14 C7 119.9(3)
C16 C15 C14 120.7(2)
C15 C16 C11 119.7(2)

loop_
_geom_bond_atom_site_label_1
_geom_bond_atom_site_label_2
_geom_bond_distance
S1 O1 1.514(2)
S1 C11 1.788(2)
S1 C1 1.804(2)
O2 C2 1.424(3)
C1 C2 1.522(3)
C2 C3 1.538(4)
C3 C4 1.490(5)
C3 C5 1.510(5)
C11 C12 1.383(3)
C11 C16 1.389(3)
C12 C13 1.386(3)
C13 C14 1.392(4)
C14 C15 1.385(4)
C14 C7 1.511(4)
C15 C16 1.379(4)

loop_
_geom_hbond_atom_site_label_D
_geom_hbond_atom_site_label_H
_geom_hbond_atom_site_label_A
_geom_hbond_distance_DH
_geom_hbond_distance_HA
_geom_hbond_distance_DA
_geom_hbond_angle_DHA
_geom_hbond_site_symmetry_A
O2 H2 O1 0.84 1.92 2.758(3) 171.1 4_655
C1 H1A O1 0.99 2.50 3.256(3) 133.4 4_655
C1 H1B O2 0.99 2.78 3.732(3) 161.7 1_545
C5 H5B O2 0.98 2.82 3.777(6) 166.7 1_545
C12 H12 O2 0.95 2.46 3.391(3) 165.6 1_545
C15 H15 O1 0.95 2.69 3.578(3) 155.2 4_656
C16 H16 C15 0.95 3.07 3.918(4) 150.1 4_656
C16 H16 C16 0.95 3.00 3.888(3) 156.7 4_656
C16 H16 C11 0.95 3.05 3.741(3) 130.9 4_656

loop_
_geom_torsion_atom_site_label_1
_geom_torsion_atom_site_label_2
_geom_torsion_atom_site_label_3
_geom_torsion_atom_site_label_4
_geom_torsion
O1 S1 C1 C2 179.38(17)
C11 S1 C1 C2 -71.25(19)
S1 C1 C2 O2 -65.7(2)
S1 C1 C2 C3 169.0(2)
O2 C2 C3 C4 49.8(4)
C1 C2 C3 C4 173.9(3)
O2 C2 C3 C5 173.2(3)
C1 C2 C3 C5 -62.7(4)
O1 S1 C11 C12 51.7(2)
C1 S1 C11 C12 -56.5(2)
O1 S1 C11 C16 -125.42(19)
C1 S1 C11 C16 126.31(19)
C16 C11 C12 C13 -1.3(3)
S1 C11 C12 C13 -178.36(18)
C11 C12 C13 C14 0.4(4)
C12 C13 C14 C15 0.6(4)
C12 C13 C14 C7 -179.6(2)
C13 C14 C15 C16 -0.6(4)
C7 C14 C15 C16 179.5(3)
C14 C15 C16 C11 -0.3(4)
C12 C11 C16 C15 1.2(3)
S1 C11 C16 C15 178.43(19)
O1 S1 C2 O2 120.51(16)
C11 S1 C2 O2 -128.07(14)
H2 O2 C2 H2A -164.2
H2 O2 S1 O1 22.0
H2 O2 C1 H1A 7.5
